data_4111937
loop_
_publ_author_name
'Qisheng Lin'
'John D. Corbett'

_publ_section_title
;
 Electronic Tuning of Mg2Cu6Ga5. A Route to Crystalline Approximant and
 Quasicrystalline Phases
;
_journal_name_full 'Journal of the American Chemical Society'
_journal_page_first 12786
_journal_page_last 12787
_journal_paper_doi 10.1021/ja0539645
_journal_volume 127
_journal_year 2005
_chemical_formula_sum 'Cu10.5 Ga7.25 Mg0.17 Sc3'
_chemical_formula_weight 1311.42
_chemical_name_systematic
; 
 ? 
;
_space_group_IT_number 204
_symmetry_space_group_name_Hall '-I 2 2 3'
_symmetry_space_group_name_H-M 'I m -3'
_atom_sites_solution_hydrogens geom
_atom_sites_solution_primary direct
_atom_sites_solution_secondary difmap
_audit_creation_method SHELXL-97
_cell_angle_alpha 90.00
_cell_angle_beta 90.00
_cell_angle_gamma 90.00
_cell_formula_units_Z 8
_cell_length_a 13.5005(4)
_cell_length_b 13.5005(4)
_cell_length_c 13.5005(4)
_cell_measurement_temperature 293(2)
_cell_volume 2460.65(13)
_computing_structure_refinement 'SHELXL-97 (Sheldrick, 1997)'
_computing_structure_solution 'SHELXS-97 (Sheldrick, 1990)'
_diffrn_ambient_temperature 293(2)
_diffrn_measured_fraction_theta_full 0.995
_diffrn_measured_fraction_theta_max 0.995
_diffrn_radiation_monochromator graphite
_diffrn_radiation_source 'fine-focus sealed tube'
_diffrn_radiation_type MoK\a
_diffrn_radiation_wavelength 0.71073
_diffrn_reflns_av_R_equivalents 0.0485
_diffrn_reflns_av_sigmaI/netI 0.0284
_diffrn_reflns_limit_h_max 13
_diffrn_reflns_limit_h_min -17
_diffrn_reflns_limit_k_max 15
_diffrn_reflns_limit_k_min -17
_diffrn_reflns_limit_l_max 17
_diffrn_reflns_limit_l_min -17
_diffrn_reflns_number 7695
_diffrn_reflns_theta_full 28.19
_diffrn_reflns_theta_max 28.19
_diffrn_reflns_theta_min 2.13
_exptl_absorpt_coefficient_mu 34.765
_exptl_absorpt_correction_type empirical
_exptl_crystal_density_diffrn 7.080
_exptl_crystal_F_000 4753
_exptl_crystal_size_max 0.14
_exptl_crystal_size_mid 0.09
_exptl_crystal_size_min 0.06
_refine_diff_density_max 5.066
_refine_diff_density_min -2.823
_refine_diff_density_rms 0.346
_refine_ls_extinction_coef 0.00042(5)
_refine_ls_extinction_expression Fc^*^=kFc[1+0.001xFc^2^\l^3^/sin(2\q)]^-1/4^
_refine_ls_extinction_method SHELXL
_refine_ls_goodness_of_fit_ref 1.073
_refine_ls_hydrogen_treatment mixed
_refine_ls_matrix_type full
_refine_ls_number_parameters 48
_refine_ls_number_reflns 570
_refine_ls_number_restraints 0
_refine_ls_restrained_S_all 1.073
_refine_ls_R_factor_all 0.0453
_refine_ls_R_factor_gt 0.0427
_refine_ls_shift/su_max 0.000
_refine_ls_shift/su_mean 0.000
_refine_ls_structure_factor_coef Fsqd
_refine_ls_weighting_details 'calc w=1/[\s^2^(Fo^2^)+(0.0353P)^2^+220.3697P] where P=(Fo^2^+2Fc^2^)/3'
_refine_ls_weighting_scheme calc
_refine_ls_wR_factor_gt 0.1026
_refine_ls_wR_factor_ref 0.1041
_reflns_number_gt 535
_reflns_number_total 570
_reflns_threshold_expression >2sigma(I)
_cod_data_source_file ja0539645rom20050623_050352.cif
_cod_data_source_block im-3
_cod_original_formula_sum 'Cu10.50 Ga7.25 Mg0.17 Sc3'
_cod_database_code 4111937

loop_
_symmetry_equiv_pos_as_xyz
'x, y, z'
'-x, -y, z'
'-x, y, -z'
'x, -y, -z'
'z, x, y'
'z, -x, -y'
'-z, -x, y'
'-z, x, -y'
'y, z, x'
'-y, z, -x'
'y, -z, -x'
'-y, -z, x'
'x+1/2, y+1/2, z+1/2'
'-x+1/2, -y+1/2, z+1/2'
'-x+1/2, y+1/2, -z+1/2'
'x+1/2, -y+1/2, -z+1/2'
'z+1/2, x+1/2, y+1/2'
'z+1/2, -x+1/2, -y+1/2'
'-z+1/2, -x+1/2, y+1/2'
'-z+1/2, x+1/2, -y+1/2'
'y+1/2, z+1/2, x+1/2'
'-y+1/2, z+1/2, -x+1/2'
'y+1/2, -z+1/2, -x+1/2'
'-y+1/2, -z+1/2, x+1/2'
'-x, -y, -z'
'x, y, -z'
'x, -y, z'
'-x, y, z'
'-z, -x, -y'
'-z, x, y'
'z, x, -y'
'z, -x, y'
'-y, -z, -x'
'y, -z, x'
'-y, z, x'
'y, z, -x'
'-x+1/2, -y+1/2, -z+1/2'
'x+1/2, y+1/2, -z+1/2'
'x+1/2, -y+1/2, z+1/2'
'-x+1/2, y+1/2, z+1/2'
'-z+1/2, -x+1/2, -y+1/2'
'-z+1/2, x+1/2, y+1/2'
'z+1/2, x+1/2, -y+1/2'
'z+1/2, -x+1/2, y+1/2'
'-y+1/2, -z+1/2, -x+1/2'
'y+1/2, -z+1/2, x+1/2'
'-y+1/2, z+1/2, x+1/2'
'y+1/2, z+1/2, -x+1/2'

loop_
_atom_site_label
_atom_site_type_symbol
_atom_site_fract_x
_atom_site_fract_y
_atom_site_fract_z
_atom_site_U_iso_or_equiv
_atom_site_adp_type
_atom_site_occupancy
_atom_site_symmetry_multiplicity
_atom_site_calc_flag
_atom_site_refinement_flags
Ga1 Ga 0.19431(14) 0.0000 0.5000 0.0126(5) Uani 1 4 d S
Ga2 Ga 0.34755(10) 0.0000 0.40205(10) 0.0139(4) Uani 1 2 d S
Cu1 Cu 0.0000 0.0000 0.41069(16) 0.0168(5) Uani 1 4 d S
Cu2 Cu 0.20245(7) 0.11708(8) 0.33982(7) 0.0111(3) Uani 1 1 d .
Cu3 Cu 0.09176(11) 0.0000 0.24217(15) 0.0195(5) Uani 1 2 d S
Ga3 Ga 0.16259(11) 0.16259(11) 0.16259(11) 0.0254(8) Uani 0.916(15) 3 d SP
Mg3 Mg 0.16259(11) 0.16259(11) 0.16259(11) 0.0254(8) Uani 0.084(15) 3 d SP
Sc Sc 0.31347(15) 0.19742(16) 0.5000 0.0071(5) Uani 1 2 d S
Ga4 Ga 0.0863(9) 0.0000 0.0711(10) 0.130(7) Uani 0.305(8) 2 d SP

loop_
_atom_site_aniso_label
_atom_site_aniso_U_11
_atom_site_aniso_U_22
_atom_site_aniso_U_33
_atom_site_aniso_U_23
_atom_site_aniso_U_13
_atom_site_aniso_U_12
Ga1 0.0085(9) 0.0087(8) 0.0206(10) 0.000 0.000 0.000
Ga2 0.0132(7) 0.0155(7) 0.0129(7) 0.000 0.0007(5) 0.000
Cu1 0.0349(13) 0.0073(9) 0.0083(10) 0.000 0.000 0.000
Cu2 0.0084(5) 0.0182(6) 0.0067(5) -0.0048(4) -0.0024(3) 0.0065(4)
Cu3 0.0079(7) 0.0057(7) 0.0450(11) 0.000 0.0107(7) 0.000
Ga3 0.0254(8) 0.0254(8) 0.0254(8) 0.0165(6) 0.0165(6) 0.0165(6)
Mg3 0.0254(8) 0.0254(8) 0.0254(8) 0.0165(6) 0.0165(6) 0.0165(6)
Sc 0.0066(9) 0.0098(10) 0.0050(9) 0.000 0.000 0.0002(8)
Ga4 0.055(7) 0.283(18) 0.051(6) 0.000 -0.031(5) 0.000

loop_
_atom_type_symbol
_atom_type_description
_atom_type_scat_dispersion_real
_atom_type_scat_dispersion_imag
_atom_type_scat_source
Mg Mg 0.0486 0.0363 'International Tables Vol C Tables 4.2.6.8 and 6.1.1.4'
Sc Sc 0.2519 0.3716 'International Tables Vol C Tables 4.2.6.8 and 6.1.1.4'
Cu Cu 0.3201 1.2651 'International Tables Vol C Tables 4.2.6.8 and 6.1.1.4'
Ga Ga 0.2307 1.6083 'International Tables Vol C Tables 4.2.6.8 and 6.1.1.4'

loop_
_geom_angle_atom_site_label_1
_geom_angle_atom_site_label_2
_geom_angle_atom_site_label_3
_geom_angle
_geom_angle_site_symmetry_1
_geom_angle_site_symmetry_3
Ga2 Ga1 Ga2 115.41(10) 42_545 41
Ga2 Ga1 Ga2 116.76(4) 42_545 26_556
Ga2 Ga1 Ga2 116.76(4) 41 26_556
Ga2 Ga1 Ga2 116.76(4) 42_545 .
Ga2 Ga1 Ga2 116.76(4) 41 .
Ga2 Ga1 Ga2 65.17(8) 26_556 .
Ga2 Ga1 Cu2 61.54(3) 42_545 27
Ga2 Ga1 Cu2 121.35(4) 41 27
Ga2 Ga1 Cu2 113.57(6) 26_556 27
Ga2 Ga1 Cu2 62.03(4) . 27
Ga2 Ga1 Cu2 121.35(4) 42_545 26_556
Ga2 Ga1 Cu2 61.54(3) 41 26_556
Ga2 Ga1 Cu2 62.03(4) 26_556 26_556
Ga2 Ga1 Cu2 113.57(6) . 26_556
Cu2 Ga1 Cu2 175.30(9) 27 26_556
Ga2 Ga1 Cu2 121.35(4) 42_545 .
Ga2 Ga1 Cu2 61.54(3) 41 .
Ga2 Ga1 Cu2 113.57(6) 26_556 .
Ga2 Ga1 Cu2 62.03(4) . .
Cu2 Ga1 Cu2 72.26(4) 27 .
Cu2 Ga1 Cu2 107.54(4) 26_556 .
Ga2 Ga1 Cu2 61.54(3) 42_545 4_556
Ga2 Ga1 Cu2 121.35(4) 41 4_556
Ga2 Ga1 Cu2 62.03(4) 26_556 4_556
Ga2 Ga1 Cu2 113.57(6) . 4_556
Cu2 Ga1 Cu2 107.54(4) 27 4_556
Cu2 Ga1 Cu2 72.26(4) 26_556 4_556
Cu2 Ga1 Cu2 175.30(9) . 4_556
Ga2 Ga1 Cu1 60.96(5) 42_545 .
Ga2 Ga1 Cu1 60.96(5) 41 .
Ga2 Ga1 Cu1 172.10(6) 26_556 .
Ga2 Ga1 Cu1 122.73(5) . .
Cu2 Ga1 Cu1 72.56(5) 27 .
Cu2 Ga1 Cu1 111.97(6) 26_556 ..
Cu2 Ga1 Cu1 72.56(5) . .
Cu2 Ga1 Cu1 111.97(6) 4_556 .
Ga2 Ga1 Cu1 60.96(5) 42_545 25_556
Ga2 Ga1 Cu1 60..96(5) 41 25_556
Ga2 Ga1 Cu1 122.73(5) 26_556 25_556
Ga2 Ga1 Cu1 172.10(6) . 25_556
Cu2 Ga1 Cu1 111.97(6) 27 25_556
Cu2 Ga1 Cu1 72.56(5) 26_556 25_556
Cu2 Ga1 Cu1 111.97(6) . 25_556
Cu2 Ga1 Cu1 72.56(5) 4_556 25_556
Cu1 Ga1 Cu1 49.37(8) . 25_556
Ga2 Ga1 Sc 178.82(8) 42_545 ..
Ga2 Ga1 Sc 63.41(5) 41 .
Ga2 Ga1 Sc 64.19(4) 26_556 .
Ga2 Ga1 Sc 64.19(4) . .
Cu2 Ga1 Sc 118.92(4) 27 .
Cu2 Ga1 Sc 58.27(3) 26_556 .
Cu2 Ga1 Sc 58.27(3) . .
Cu2 Ga1 Sc 118.92(4) 4_556 .
Cu1 Ga1 Sc 118.00(4) . .
Cu1 Ga1 Sc 118.00(4) 25_556 .
Ga2 Ga1 Sc 63.41(5) 42_545 27
Ga2 Ga1 Sc 178.82(8) 41 27
Ga2 Ga1 Sc 64.19(4) 26_556 27
Ga2 Ga1 Sc 64.19(4) . 27
Cu2 Ga1 Sc 58.27(3) 27 27
Cu2 Ga1 Sc 118.92(4) 26_556 27
Cu2 Ga1 Sc 118.92(4) . 27
Cu2 Ga1 Sc 58.27(3) 4_556 27
Cu1 Ga1 Sc 118.00(4) . 27
Cu1 Ga1 Sc 118.00(4) 25_556 27
Sc Ga1 Sc 117.77(10) . 27
Ga1 Ga2 Ga1 179.71(7) 45 .
Ga1 Ga2 Cu2 63.85(4) 45 22_545
Ga1 Ga2 Cu2 116.27(4) . 22_545
Ga1 Ga2 Cu2 63.85(4) 45 45
Ga1 Ga2 Cu2 116.27(4) . 45
Cu2 Ga2 Cu2 110.89(6) 22_545 45
Ga1 Ga2 Ga2 122.30(5) 45 26_556
Ga1 Ga2 Ga2 57.41(4) . 26_556
Cu2 Ga2 Ga2 122.50(3) 22_545 26_556
Cu2 Ga2 Ga2 122.50(3) 45 26_556
Ga1 Ga2 Cu2 117.05(6) 45 27
Ga1 Ga2 Cu2 63.16(4) . 27
Cu2 Ga2 Cu2 58.23(5) 22_545 27
Cu2 Ga2 Cu2 117.05(5) 45 27
Ga2 Ga2 Cu2 108.46(4) 26_556 27
Ga1 Ga2 Cu2 117.05(6) 45 .
Ga1 Ga2 Cu2 63.16(4) . .
Cu2 Ga2 Cu2 117.05(5) 22_545 .
Cu2 Ga2 Cu2 58.23(5) 45 .
Ga2 Ga2 Cu2 108.46(4) 26_556 .
Cu2 Ga2 Cu2 73.12(6) 27 .
Ga1 Ga2 Cu1 67.74(5) 45 45
Ga1 Ga2 Cu1 112.01(5) . 45
Cu2 Ga2 Cu1 119.17(6) 22_545 45
Cu2 Ga2 Cu1 76.06(5) 45 45
Ga2 Ga2 Cu1 61.00(3) 26_556 45
Cu2 Ga2 Cu1 166.89(6) 27 45
Cu2 Ga2 Cu1 116.57(5) . 45
Ga1 Ga2 Cu1 67.74(5) 45 21_545
Ga1 Ga2 Cu1 112.01(5) . 21_545
Cu2 Ga2 Cu1 76.06(5) 22_545 21_545
Cu2 Ga2 Cu1 119.17(6) 45 21_545
Ga2 Ga2 Cu1 61.00(3) 26_556 21_545
Cu2 Ga2 Cu1 116.57(5) 27 21_545
Cu2 Ga2 Cu1 166.89(6) . 21_545
Cu1 Ga2 Cu1 52.48(9) 45 21_545
Ga1 Ga2 Sc 69.49(6) 45 45
Ga1 Ga2 Sc 110.80(7) . 45
Cu2 Ga2 Sc 60.74(4) 22_545 45
Cu2 Ga2 Sc 60.74(4) 45 45
Ga2 Ga2 Sc 168.22(5) 26_556 45
Cu2 Ga2 Sc 62.57(5) 27 45
Cu2 Ga2 Sc 62.57(5) . 45
Cu1 Ga2 Sc 128.96(6) 45 45
Cu1 Ga2 Sc 128.96(6) 21_545 45
Ga1 Ga2 Sc 111.34(5) 45 .
Ga1 Ga2 Sc 68.57(4) . .
Cu2 Ga2 Sc 173.15(6) 22_545 .
Cu2 Ga2 Sc 62.27(3) 45 .
Ga2 Ga2 Sc 63.95(3) 26_556 .
Cu2 Ga2 Sc 123.61(7) 27 .
Cu2 Ga2 Sc 59.93(4) . .
Cu1 Ga2 Sc 60.72(5) 45 .
Cu1 Ga2 Sc 107.08(6) 21_545 .
Sc Ga2 Sc 113.50(4) 45 .
Ga1 Ga2 Sc 111.34(5) 45 27
Ga1 Ga2 Sc 68.57(4) . 27
Cu2 Ga2 Sc 62.27(3) 22_545 27
Cu2 Ga2 Sc 173.15(6) 45 27
Ga2 Ga2 Sc 63.95(3) 26_556 27
Cu2 Ga2 Sc 59.93(4) 27 27
Cu2 Ga2 Sc 123.61(7) . 27
Cu1 Ga2 Sc 107.08(6) 45 27
Cu1 Ga2 Sc 60.72(5) 21_545 27
Sc Ga2 Sc 113.50(4) 45 27
Sc Ga2 Sc 124.57(6) . 27
Cu1 Cu1 Cu3 151.43(4) 25_556 2
Cu1 Cu1 Cu3 151.43(4) 25_556 .
Cu3 Cu1 Cu3 57.14(9) 2 .
Cu1 Cu1 Ga2 63.76(4) 25_556 41
Cu3 Cu1 Ga2 128.33(5) 2 41
Cu3 Cu1 Ga2 99.00(4) . 41
Cu1 Cu1 Ga2 63.76(4) 25_556 42_545
Cu3 Cu1 Ga2 128.33(5) 2 42_545
Cu3 Cu1 Ga2 99.00(4) . 42_545
Ga2 Cu1 Ga2 97.99(7) 41 42_545
Cu1 Cu1 Ga2 63.76(4) 25_556 17_445
Cu3 Cu1 Ga2 99.00(4) 2 17_445
Cu3 Cu1 Ga2 128.33(5) . 17_445
Ga2 Cu1 Ga2 127..52(9) 41 17_445
Ga2 Cu1 Ga2 58.00(6) 42_545 17_445
Cu1 Cu1 Ga2 63.76(4) 25_556 18_455
Cu3 Cu1 Ga2 99.00(4) 2 18_455
Cu3 Cu1 Ga2 128.33(5) . 18_455
Ga2 Cu1 Ga2 58.00(6) 41 18_455
Ga2 Cu1 Ga2 127.52(9) 42_545 18_455
Ga2 Cu1 Ga2 97.99(7) 17_445 18_455
Cu1 Cu1 Ga1 65.31(4) 25_556 .
Cu3 Cu1 Ga1 143.26(7) 2 .
Cu3 Cu1 Ga1 86.12(4) . .
Ga2 Cu1 Ga1 51.31(3) 41 .
Ga2 Cu1 Ga1 51.31(3) 42_545 .
Ga2 Cu1 Ga1 104.83(6) 17_445 .
Ga2 Cu1 Ga1 104.83(6) 18_455 .
Cu1 Cu1 Ga1 65.31(4) 25_556 25_556
Cu3 Cu1 Ga1 86.12(4) 2 25_556
Cu3 Cu1 Ga1 143.26(7) . 25_556
Ga2 Cu1 Ga1 104.83(6) 41 25_556
Ga2 Cu1 Ga1 104.83(6) 42_545 25_556
Ga2 Cu1 Ga1 51.31(3) 17_445 25_556
Ga2 Cu1 Ga1 51.31(3) 18_455 25_556
Ga1 Cu1 Ga1 130.63(8) . 25_556
Cu1 Cu1 Sc 120.10(6) 25_556 43_445
Cu3 Cu1 Sc 63.87(5) 2 43_445
Cu3 Cu1 Sc 63.87(5) . 43_445
Ga2 Cu1 Sc 151.00(3) 41 43_445
Ga2 Cu1 Sc 64.46(4) 42_545 43_445
Ga2 Cu1 Sc 64.46(4) 17_445 43_445
Ga2 Cu1 Sc 151.00(3) 18_455 43_445
Ga1 Cu1 Sc 102.089(17) . 43_445
Ga1 Cu1 Sc 102.089(18) 25_556 43_445
Cu1 Cu1 Sc 120.10(6) 25_556 41
Cu3 Cu1 Sc 63.87(5) 2 41
Cu3 Cu1 Sc 63.87(5) . 41
Ga2 Cu1 Sc 64.46(4) 41 41
Ga2 Cu1 Sc 151.00(3) 42_545 41
Ga2 Cu1 Sc 151.00(3) 17_445 41
Ga2 Cu1 Sc 64.46(4) 18_455 41
Ga1 Cu1 Sc 102.089(18) . 41
Ga1 Cu1 Sc 102.089(17) 25_556 41
Sc Cu1 Sc 119.81(11) 43_445 41
Ga3 Cu2 Cu3 62.32(7) . .
Ga3 Cu2 Cu2 86.36(4) . 45
Cu3 Cu2 Cu2 125.65(6) . 45
Ga3 Cu2 Cu2 86.36(4) . 41
Cu3 Cu2 Cu2 125.19(5) . 41
Cu2 Cu2 Cu2 92.65(5) 45 41
Ga3 Cu2 Ga2 128.38(5) . 41
Cu3 Cu2 Ga2 102.96(6) . 41
Cu2 Cu2 Ga2 130.64(6) 45 41
Cu2 Cu2 Ga2 61.43(5) 41 41
Ga3 Cu2 Ga2 126.98(5) . .
Cu3 Cu2 Ga2 103.16(5) . .
Cu2 Cu2 Ga2 60.34(4) 45 .
Cu2 Cu2 Ga2 131.08(6) 41 .
Ga2 Cu2 Ga2 104.13(4) 41 .
Ga3 Cu2 Ga1 153.89(7) . .
Cu3 Cu2 Ga1 91.58(6) . .
Cu2 Cu2 Ga1 110.58(6) 45 .
Cu2 Cu2 Ga1 111.56(5) 41 .
Ga2 Cu2 Ga1 54.61(4) 41 .
Ga2 Cu2 Ga1 54.81(5) . .
Ga3 Cu2 Sc 137.61(8) . .
Cu3 Cu2 Sc 160.07(7) . .
Cu2 Cu2 Sc 65.35(6) 45 .
Cu2 Cu2 Sc 65.39(6) 41 .
Ga2 Cu2 Sc 65.66(5) 41 .
Ga2 Cu2 Sc 66..27(5) . .
Ga1 Cu2 Sc 68.49(5) . .
Ga3 Cu2 Sc 64.01(5) . 41
Cu3 Cu2 Sc 64.04(5) . 41
Cu2 Cu2 Sc 140.65(5) 45 41
Cu2 Cu2 Sc 61.88(5) 41 41
Ga2 Cu2 Sc 65.31(5) 41 41
Ga2 Cu2 Sc 158.85(6) . 41
Ga1 Cu2 Sc 106.77(7) . 41
Sc Cu2 Sc 119.95(7) . 41
Ga3 Cu2 Sc 63.99(4) . 45
Cu3 Cu2 Sc 64.55(6) . 45
Cu2 Cu2 Sc 61.86(4) 45 45
Cu2 Cu2 Sc 140.62(4) 41 45
Ga2 Cu2 Sc 157.88(6) 41 45
Ga2 Cu2 Sc 64.04(5) . 45
Ga1 Cu2 Sc 105.68(5) . 45
Sc Cu2 Sc 119.91(6) . 45
Sc Cu2 Sc 118.73(9) 41 45
Ga4 Cu3 Cu3 88.2(3) . 2
Ga4 Cu3 Cu2 122.5(2) . .
Cu3 Cu3 Cu2 125.98(4) 2 .
Ga4 Cu3 Cu2 122.5(2) . 27
Cu3 Cu3 Cu2 125.98(4) 2 27
Cu2 Cu3 Cu2 76.85(7) . 27
Ga4 Cu3 Cu1 149.6(3) . .
Cu3 Cu3 Cu1 61.43(4) 2 .
Cu2 Cu3 Cu1 79.97(6) . .
Cu2 Cu3 Cu1 79.97(6) 27 .
Ga4 Cu3 Ga4 35.3(3) . 34
Cu3 Cu3 Ga4 61.82(16) 2 34
Cu2 Cu3 Ga4 157.00(19) . 34
Cu2 Cu3 Ga4 117.8(2) 27 34
Cu1 Cu3 Ga4 118.59(14) . 34
Ga4 Cu3 Ga4 35.3(3) . 9
Cu3 Cu3 Ga4 61.82(16) 2 9
Cu2 Cu3 Ga4 117.8(2) . 9
Cu2 Cu3 Ga4 157.00(19) 27 9
Cu1 Cu3 Ga4 118.59(14) . 9
Ga4 Cu3 Ga4 42.9(5) 34 9
Ga4 Cu3 Mg3 66.57(15) . 27
Cu3 Cu3 Mg3 111.37(4) 2 27
Cu2 Cu3 Mg3 121.19(7) . 27
Cu2 Cu3 Mg3 58.55(6) 27 27
Cu1 Cu3 Mg3 122.26(5) . 27
Ga4 Cu3 Mg3 62.5(2) 34 27
Ga4 Cu3 Mg3 98.6(2) 9 27
Ga4 Cu3 Ga3 66.57(15) . 27
Cu3 Cu3 Ga3 111.37(4) 2 27
Cu2 Cu3 Ga3 121.19(7) . 27
Cu2 Cu3 Ga3 58.55(6) 27 27
Cu1 Cu3 Ga3 122.26(5) . 27
Ga4 Cu3 Ga3 62.5(2) 34 27
Ga4 Cu3 Ga3 98.6(2) 9 27
Mg3 Cu3 Ga3 0.00(4) 27 27
Ga4 Cu3 Ga3 66.57(15) . .
Cu3 Cu3 Ga3 111.37(4) 2 .
Cu2 Cu3 Ga3 58.55(6) . .
Cu2 Cu3 Ga3 121.19(7) 27 .
Cu1 Cu3 Ga3 122.26(5) . .
Ga4 Cu3 Ga3 98.6(2) 34 .
Ga4 Cu3 Ga3 62.5(2) 9 .
Mg3 Cu3 Ga3 113.53(7) 27 .
Ga3 Cu3 Ga3 113.53(7) 27 .
Ga4 Cu3 Sc 105.39(15) . 43_445
Cu3 Cu3 Sc 64.92(3) 2 43_445
Cu2 Cu3 Sc 129.78(9) .. 43_445
Cu2 Cu3 Sc 64.46(4) 27 43_445
Cu1 Cu3 Sc 63.40(5) . 43_445
Ga4 Cu3 Sc 73.0(2) 34 43_445
Ga4 Cu3 Sc 109.8(2) 9 43_445
Mg3 Cu3 Sc 63.13(4) 27 43_445
Ga3 Cu3 Sc 63.13(4) 27 43_445
Ga3 Cu3 Sc 171.66(10) . 43_445
Cu2 Ga3 Cu2 94.61(8) . 5
Cu2 Ga3 Cu2 94.61(8) . 9
Cu2 Ga3 Cu2 94.61(8) 5 9
Cu2 Ga3 Cu3 128.02(4) . 5
Cu2 Ga3 Cu3 59.13(5) 5 5
Cu2 Ga3 Cu3 128.49(4) 9 5
Cu2 Ga3 Cu3 128.49(4) . 9
Cu2 Ga3 Cu3 128.02(4) 5 9
Cu2 Ga3 Cu3 59.13(5) 9 9
Cu3 Ga3 Cu3 100.77(8) 5 9
Cu2 Ga3 Cu3 59.13(5) . .
Cu2 Ga3 Cu3 128.49(4) 5 .
Cu2 Ga3 Cu3 128.02(4) 9 .
Cu3 Ga3 Cu3 100.77(8) 5 .
Cu3 Ga3 Cu3 100.77(8) 9 .
Cu2 Ga3 Ga4 140.2(2) . 5
Cu2 Ga3 Ga4 108.3(2) 5 5
Cu2 Ga3 Ga4 114.8(3) 9 5
Cu3 Ga3 Ga4 51.2(3) 5 5
Cu3 Ga3 Ga4 58.8(3) 9 5
Cu3 Ga3 Ga4 81.28(19) . 5
Cu2 Ga3 Ga4 114.8(3) . 9
Cu2 Ga3 Ga4 140.2(2) 5 9
Cu2 Ga3 Ga4 108.3(2) 9 9
Cu3 Ga3 Ga4 81.28(19) 5 9
Cu3 Ga3 Ga4 51.2(3) 9 9
Cu3 Ga3 Ga4 58.8(3) . 9
Ga4 Ga3 Ga4 32.5(3) 5 9
Cu2 Ga3 Ga4 108.3(2) . .
Cu2 Ga3 Ga4 114.8(3) 5 .
Cu2 Ga3 Ga4 140.2(2) 9 .
Cu3 Ga3 Ga4 58.8(3) 5 .
Cu3 Ga3 Ga4 81.28(19) 9 .
Cu3 Ga3 Ga4 51.2(3) . .
Ga4 Ga3 Ga4 32.5(3) 5 .
Ga4 Ga3 Ga4 32.5(3) 9 .
Cu2 Ga3 Sc 147.86(11) . 37
Cu2 Ga3 Sc 64.79(5) 5 37
Cu2 Ga3 Sc 64.76(4) 9 37
Cu3 Ga3 Sc 63.95(5) 5 37
Cu3 Ga3 Sc 63.44(5) 9 37
Cu3 Ga3 Sc 153.01(12) . 37
Ga4 Ga3 Sc 71.83(19) 5 37
Ga4 Ga3 Sc 95.7(3) 9 37
Ga4 Ga3 Sc 102.9(3) . 37
Cu2 Ga3 Sc 64.79(5) . 45
Cu2 Ga3 Sc 64.76(4) 5 45
Cu2 Ga3 Sc 147.86(11) 9 45
Cu3 Ga3 Sc 63.44(5) 5 45
Cu3 Ga3 Sc 153.01(12) 9 45
Cu3 Ga3 Sc 63.95(5) . 45
Ga4 Ga3 Sc 95.7(3) 5 45
Ga4 Ga3 Sc 102.9(3) 9 45
Ga4 Ga3 Sc 71.83(19) . 45
Sc Ga3 Sc 119.999(1) 37 45
Cu2 Ga3 Sc 64.76(4) . 41
Cu2 Ga3 Sc 147.86(11) 5 41
Cu2 Ga3 Sc 64.79(5) 9 41
Cu3 Ga3 Sc 153.01(12) 5 41
Cu3 Ga3 Sc 63.95(5) 9 41
Cu3 Ga3 Sc 63.44(5) . 41
Ga4 Ga3 Sc 102.9(3) 5 41
Ga4 Ga3 Sc 71.83(19) 9 41
Ga4 Ga3 Sc 95.7(3) . 41
Sc Ga3 Sc 119.999(1) 37 41
Sc Ga3 Sc 119.999(1) 45 41
Cu2 Sc Cu2 98.90(8) . 26_556
Cu2 Sc Cu1 105.34(6) . 45
Cu2 Sc Cu1 105.34(6) 26_556 45
Cu2 Sc Mg3 151.38(8) . 14
Cu2 Sc Mg3 74.53(6) 26_556 14
Cu1 Sc Mg3 103.25(6) 45 14
Cu2 Sc Ga3 151.38(8) . 14
Cu2 Sc Ga3 74.53(6) 26_556 14
Cu1 Sc Ga3 103.25(6) 45 14
Mg3 Sc Ga3 0.00(4) 14 14
Cu2 Sc Mg3 74.53(6) . 37
Cu2 Sc Mg3 151.38(8) 26_556 37
Cu1 Sc Mg3 103.25(6) 45 37
Mg3 Sc Mg3 97.73(11) 14 37
Ga3 Sc Mg3 97.73(11) 14 37
Cu2 Sc Ga3 74.53(6) . 37
Cu2 Sc Ga3 151.38(8) 26_556 37
Cu1 Sc Ga3 103.25(6) 45 37
Mg3 Sc Ga3 97.73(11) 14 37
Ga3 Sc Ga3 97.73(11) 14 37
Mg3 Sc Ga3 0.00(4) 37 37
Cu2 Sc Cu3 151.92(7) . 46
Cu2 Sc Cu3 103.77(4) 26_556 46
Cu1 Sc Cu3 52.73(6) 45 46
Mg3 Sc Cu3 53.44(5) 14 46
Ga3 Sc Cu3 53.44(5) 14 46
Mg3 Sc Cu3 92.45(8) 37 46
Ga3 Sc Cu3 92.45(8) 37 46
Cu2 Sc Cu3 103.77(4) . 45
Cu2 Sc Cu3 151.92(7) 26_556 45
Cu1 Sc Cu3 52.73(6) 45 45
Mg3 Sc Cu3 92.45(8) 14 45
Ga3 Sc Cu3 92.45(8) 14 45
Mg3 Sc Cu3 53.44(5) 37 45
Ga3 Sc Cu3 53.44(5) 37 45
Cu3 Sc Cu3 50.16(7) 46 45
Cu2 Sc Cu2 52.77(3) . 45
Cu2 Sc Cu2 144.21(8) 26_556 45
Cu1 Sc Cu2 68.75(4) 45 45
Mg3 Sc Cu2 141.04(9) 14 45
Ga3 Sc Cu2 141.04(9) 14 45
Mg3 Sc Cu2 51.23(4) 37 45
Ga3 Sc Cu2 51.23(4) 37 45
Cu3 Sc Cu2 99.64(7) 46 45
Cu3 Sc Cu2 51.49(5) 45 45
Cu2 Sc Cu2 144.21(8) . 24
Cu2 Sc Cu2 52.77(3) 26_556 24
Cu1 Sc Cu2 68.75(4) 45 24
Mg3 Sc Cu2 51.23(4) 14 24
Ga3 Sc Cu2 51.23(4) 14 24
Mg3 Sc Cu2 141.04(9) 37 24
Ga3 Sc Cu2 141.04(9) 37 24
Cu3 Sc Cu2 51.49(5) 46 24
Cu3 Sc Cu2 99.64(7) 45 24
Cu2 Sc Cu2 137.47(9) 45 24
Cu2 Sc Cu2 52.75(4) . 41
Cu2 Sc Cu2 102.32(7) 26_556 41
Cu1 Sc Cu2 147.28(3) 45 41
Mg3 Sc Cu2 100.67(7) 14 41
Ga3 Sc Cu2 100.67(7) 14 41
Mg3 Sc Cu2 51.22(4) 37 41
Ga3 Sc Cu2 51.22(4) 37 41
Cu3 Sc Cu2 135.04(9) 46 41
Cu3 Sc Cu2 104.53(5) 45 41
Cu2 Sc Cu2 78.60(5) 45 41
Cu2 Sc Cu2 143.75(6) 24 41
Ga4 Ga4 Ga4 60.000(1) 6 34
Ga4 Ga4 Ga4 99.8(9) 6 5
Ga4 Ga4 Ga4 117.6(5) 34 5
Ga4 Ga4 Ga4 117.6(5) 6 9
Ga4 Ga4 Ga4 78.1(14) 34 9
Ga4 Ga4 Ga4 60.000(1) 5 9
Ga4 Ga4 Ga4 50.9(7) 6 26
Ga4 Ga4 Ga4 97.7(8) 34 26
Ga4 Ga4 Ga4 50.9(7) 5 26
Ga4 Ga4 Ga4 97.7(8) 9 26
Ga4 Ga4 Cu3 129.3(7) 6 .
Ga4 Ga4 Cu3 83.7(10) 34 .
Ga4 Ga4 Cu3 129.3(7) 5 .
Ga4 Ga4 Cu3 83.7(10) 9 .
Ga4 Ga4 Cu3 178.2(3) 26 .
Ga4 Ga4 Ga4 82.3(8) 6 2
Ga4 Ga4 Ga4 40.1(5) 34 2
Ga4 Ga4 Ga4 82.3(8) 5 2
Ga4 Ga4 Ga4 40.1(5) 9 2
Ga4 Ga4 Ga4 90.0 26 2
Cu3 Ga4 Ga4 91.8(3) . 2
Ga4 Ga4 Ga4 31.2(3) 6 33
Ga4 Ga4 Ga4 62.4(8) 34 33
Ga4 Ga4 Ga4 73.01(5) 5 33
Ga4 Ga4 Ga4 90.0 9 33
Ga4 Ga4 Ga4 35.39(3) 26 33
Cu3 Ga4 Ga4 146.0(3) . 33
Ga4 Ga4 Ga4 63.4(3) 2 33
Ga4 Ga4 Ga4 46.9(9) 6 29
Ga4 Ga4 Ga4 31.2(3) 34 29
Ga4 Ga4 Ga4 90.0 5 29
Ga4 Ga4 Ga4 73.01(5) 9 29
Ga4 Ga4 Ga4 68.4(3) 26 29
Cu3 Ga4 Ga4 113.2(5) . 29
Ga4 Ga4 Ga4 35.39(3) 2 29
Ga4 Ga4 Ga4 33.98(9) 33 29
Ga4 Ga4 Ga4 73.01(5) 6 10
Ga4 Ga4 Ga4 90.0 34 10
Ga4 Ga4 Ga4 31.2(3) 5 10
Ga4 Ga4 Ga4 62.4(8) 9 10
Ga4 Ga4 Ga4 35.39(3) 26 10
Cu3 Ga4 Ga4 146.0(3) . 10
Ga4 Ga4 Ga4 63.4(3) 2 10
Ga4 Ga4 Ga4 43.2(5) 33 10
Ga4 Ga4 Ga4 60.0 29 10
Ga4 Ga4 Ga4 90.0 6 30
Ga4 Ga4 Ga4 73.01(5) 34 30
Ga4 Ga4 Ga4 46.9(9) 5 30
Ga4 Ga4 Ga4 31.2(3) 9 30
Ga4 Ga4 Ga4 68.4(3) 26 30
Cu3 Ga4 Ga4 113.2(5) . 30
Ga4 Ga4 Ga4 35.39(3) 2 30
Ga4 Ga4 Ga4 60.0 33 30
Ga4 Ga4 Ga4 53.1(5) 29 30
Ga4 Ga4 Ga4 33.98(9) 10 30
Ga4 Ga4 Cu3 103.8(12) 6 5
Ga4 Ga4 Cu3 163.8(12) 34 5
Ga4 Ga4 Cu3 61.1(8) 5 5
Ga4 Ga4 Cu3 111.4(7) 9 5
Ga4 Ga4 Cu3 68.5(2) 26 5
Cu3 Ga4 Cu3 109..9(3) . 5
Ga4 Ga4 Cu3 143.32(15) 2 5
Ga4 Ga4 Cu3 103.5(3) 33 5
Ga4 Ga4 Cu3 136.9(5) 29 5
Ga4 Ga4 Cu3 83.5(4) 10 5
Ga4 Ga4 Cu3 107.94(16) 30 5

loop_
_geom_bond_atom_site_label_1
_geom_bond_atom_site_label_2
_geom_bond_distance
_geom_bond_site_symmetry_2
Ga1 Ga2 2.4349(17) 42_545
Ga1 Ga2 2.4349(17) 41
Ga1 Ga2 2.455(2) 26_556
Ga1 Ga2 2.455(2) .
Ga1 Cu2 2.6809(11) 27
Ga1 Cu2 2.6809(11) 26_556
Ga1 Cu2 2.6809(11) .
Ga1 Cu2 2.6809(11) 4_556
Ga1 Cu1 2.8871(19) .
Ga1 Cu1 2.8871(19) 25_556
Ga1 Sc 3.113(2) .
Ga1 Sc 3.113(2) 27
Ga2 Ga1 2.4349(17) 45
Ga2 Cu2 2.6258(13) 22_545
Ga2 Cu2 2.6258(13) 45
Ga2 Ga2 2.645(3) 26_556
Ga2 Cu2 2.6537(15) 27
Ga2 Cu2 2.6537(15) .
Ga2 Cu1 2.7274(16) 45
Ga2 Cu1 2.7274(15) 21_545
Ga2 Sc 2.972(2) 45
Ga2 Sc 3.011(2) .
Ga2 Sc 3.011(2) 27
Cu1 Cu1 2.412(4) 25_556
Cu1 Cu3 2.590(3) 2
Cu1 Cu3 2.590(3) .
Cu1 Ga2 2..7274(16) 41
Cu1 Ga2 2.7274(15) 42_545
Cu1 Ga2 2.7274(15) 17_445
Cu1 Ga2 2.7274(15) 18_455
Cu1 Ga1 2.8871(19) 25_556
Cu1 Sc 2.911(2) 43_445
Cu1 Sc 2.911(2) 41
Cu2 Ga3 2.5282(17) .
Cu2 Cu3 2.5435(18) .
Cu2 Cu2 2.5691(15) 45
Cu2 Cu2 2.5691(15) 41
Cu2 Ga2 2.6258(13) 41
Cu2 Sc 2.8460(17) .
Cu2 Sc 2.9328(12) 41
Cu2 Sc 2.934(2) 45
Cu3 Ga4 2.311(13) .
Cu3 Cu3 2.478(3) 2
Cu3 Cu2 2.5435(18) 27
Cu3 Ga4 2.624(13) 34
Cu3 Ga4 2.624(13) 9
Cu3 Mg3 2.6243(15) 27
Cu3 Ga3 2.6243(15) 27
Cu3 Ga3 2.6243(15) .
Cu3 Sc 2.923(2) 43_445
Ga3 Cu2 2.5282(17) 5
Ga3 Cu2 2.5282(17) 9
Ga3 Cu3 2.6243(15) 5
Ga3 Cu3 2.6243(15) 9
Ga3 Ga4 2.721(6) 5
Ga3 Ga4 2.721(6) 9
Ga3 Ga4 2.721(6) .
Ga3 Sc 2.9145(14) 37
Ga3 Sc 2.9145(14) 45
Ga3 Sc 2.9145(14) 41
Sc Cu2 2.8460(17) 26_556
Sc Cu1 2.911(2) 45
Sc Mg3 2.9145(14) 14
Sc Ga3 2.9145(14) 14
Sc Mg3 2.9145(14) 37
Sc Ga3 2.9145(14) 37
Sc Cu3 2.923(2) 46
Sc Cu3 2.923(2) 45
Sc Cu2 2.9328(12) 45
Sc Cu2 2.9328(12) 24
Sc Cu2 2.934(2) 41
Ga4 Ga4 1.524(9) 6
Ga4 Ga4 1.524(9) 34
Ga4 Ga4 1.524(10) 5
Ga4 Ga4 1.524(10) 9
Ga4 Ga4 1.92(3) 26
Ga4 Ga4 2.33(2) 2
Ga4 Ga4 2.607(15) 33
Ga4 Ga4 2.607(15) 29
Ga4 Ga4 2.607(15) 10
Ga4 Ga4 2.607(15) 30
Ga4 Cu3 2.624(13) 5
